data_4084483
loop_
_publ_author_name
'Murugesan, Sathiyamoorthy'
'St\"oger, Berthold'
'Carvalho, Maria Deus'
'Ferreira, Liliana P.'
'Pittenauer, Ernst'
'Allmaier, G\"unter'
'Veiros, Luis F.'
'Kirchner, Karl'

_publ_section_title
;
 Synthesis and Reactivity of Four- and Five-Coordinate Low-Spin Cobalt(II)
 PCP Pincer Complexes and Some Nickel(II) Analogues
;
_journal_name_full Organometallics
_journal_page_first 141009125933001
_journal_paper_doi 10.1021/om5007769
_journal_year 2014
_chemical_formula_sum 'C22 H37 Co N2 O2 P2'
_chemical_formula_weight 482.4
_chemical_name_systematic ' ?'
_space_group_IT_number 2
_symmetry_cell_setting triclinic
_symmetry_Int_Tables_number 2
_symmetry_space_group_name_Hall '-P 1'
_symmetry_space_group_name_H-M 'P -1'
_cell_angle_alpha 70.854(3)
_cell_angle_beta 80.438(3)
_cell_angle_gamma 80.517(3)
_cell_formula_units_Z 4
_cell_length_a 8.0970(5)
_cell_length_b 17.8216(11)
_cell_length_c 17.9396(11)
_cell_measurement_reflns_used 7685
_cell_measurement_temperature 104
_cell_measurement_theta_max 32.4
_cell_measurement_theta_min 3.5
_cell_volume 2394.6(3)
_diffrn_ambient_temperature 104
_diffrn_measured_fraction_theta_full 0.98
_diffrn_measured_fraction_theta_max 0.92
_diffrn_measurement_device 'four-cycle diffractometer'
_diffrn_measurement_device_type 'Bruker SMART APEX CCD'
_diffrn_measurement_method '\w scans'
_diffrn_radiation_monochromator graphite
_diffrn_radiation_probe x-ray
_diffrn_radiation_source 'X-ray tube'
_diffrn_radiation_type 'Mo K\a'
_diffrn_radiation_wavelength 0.71073
_diffrn_reflns_av_R_equivalents 0.0242
_diffrn_reflns_av_unetI/netI 0.0324
_diffrn_reflns_limit_h_max 12
_diffrn_reflns_limit_h_min -12
_diffrn_reflns_limit_k_max 26
_diffrn_reflns_limit_k_min -25
_diffrn_reflns_limit_l_max 18
_diffrn_reflns_limit_l_min -27
_diffrn_reflns_number 30437
_diffrn_reflns_theta_full 30.49
_diffrn_reflns_theta_max 32.54
_diffrn_reflns_theta_min 2.35
_exptl_absorpt_coefficient_mu 0.87
_exptl_absorpt_correction_T_max 0.81
_exptl_absorpt_correction_T_min 0.74
_exptl_absorpt_correction_type multi-scan
_exptl_absorpt_process_details SADABS
_exptl_crystal_colour 'translucent red'
_exptl_crystal_density_diffrn 1.3377
_exptl_crystal_description irregular
_exptl_crystal_F_000 1024
_exptl_crystal_size_max 0.60
_exptl_crystal_size_mid 0.30
_exptl_crystal_size_min 0.25
_refine_diff_density_max 1.63
_refine_diff_density_min -0.72
_refine_ls_extinction_method none
_refine_ls_goodness_of_fit_gt 2.17
_refine_ls_goodness_of_fit_ref 2.00
_refine_ls_hydrogen_treatment constr
_refine_ls_number_constraints 296
_refine_ls_number_parameters 523
_refine_ls_number_reflns 15986
_refine_ls_number_restraints 0
_refine_ls_R_factor_all 0.0496
_refine_ls_R_factor_gt 0.0398
_refine_ls_shift/su_max 0.0047
_refine_ls_shift/su_mean 0.0005
_refine_ls_structure_factor_coef F
_refine_ls_weighting_details w=1/(\s^2^(F)+0.0001F^2^)
_refine_ls_weighting_scheme sigma
_refine_ls_wR_factor_gt 0.0489
_refine_ls_wR_factor_ref 0.0501
_reflns_number_gt 13036
_reflns_number_total 15986
_reflns_threshold_expression I>3\s(I)
_cod_data_source_file om5007769_si_001.cif
_cod_data_source_block Co(CO)2
_cod_depositor_comments
;
The following automatic conversions were performed:

'_diffrn_radiation_probe' value 'X-ray' changed to 'x-ray' according
to
/home/saulius/struct/COD-crude-data--automatic-downloads/rss-feeds/ACS/lib/dictionaries/cif_core.dic
dictionary named 'cif_core.dic' version 2.4.2 from 2011-04-26.

Automatic conversion script
Id: cif_fix_values 2827 2014-09-09 07:05:25Z andrius 
;
_cod_original_formula_sum 'C22 H37 Co1 N2 O2 P2'
_cod_database_code 4084483

loop_
_symmetry_equiv_pos_site_id
_symmetry_equiv_pos_as_xyz
1 x,y,z
2 -x,-y,-z

loop_
_atom_site_label
_atom_site_type_symbol
_atom_site_fract_x
_atom_site_fract_y
_atom_site_fract_z
_atom_site_adp_type
_atom_site_U_iso_or_equiv
_atom_site_site_symmetry_multiplicity
_atom_site_occupancy
_atom_site_calc_flag
Co2 Co 0.83297(2) 0.739859(12) 0.212747(12) Uani 0.01695(7) 2 1 d
Co1 Co 0.36711(2) 0.201967(12) 0.252160(12) Uani 0.01742(7) 2 1 d
P1 P 0.46778(5) 0.26858(2) 0.13309(2) Uani 0.01751(12) 2 1 d
P2 P 0.17458(5) 0.19762(2) 0.35312(2) Uani 0.01872(12) 2 1 d
O1 O 0.66058(16) 0.09691(8) 0.32124(8) Uani 0.0377(5) 2 1 d
O2 O 0.2057(2) 0.09650(9) 0.20174(9) Uani 0.0458(6) 2 1 d
N1 N 0.56078(17) 0.34122(8) 0.14570(8) Uani 0.0228(4) 2 1 d
N2 N 0.21302(16) 0.26644(8) 0.39186(8) Uani 0.0213(4) 2 1 d
C1 C 0.39077(17) 0.30455(9) 0.26973(9) Uani 0.0175(4) 2 1 d
C2 C 0.49168(17) 0.35997(9) 0.21545(9) Uani 0.0185(5) 2 1 d
C3 C 0.52192(18) 0.42839(9) 0.23014(10) Uani 0.0221(5) 2 1 d
C4 C 0.45167(18) 0.44148(10) 0.30121(10) Uani 0.0243(5) 2 1 d
C5 C 0.34793(18) 0.38928(10) 0.35614(10) Uani 0.0228(5) 2 1 d
C6 C 0.31759(17) 0.32168(9) 0.33966(9) Uani 0.0187(5) 2 1 d
C7 C 0.6606(3) 0.39674(12) 0.08350(11) Uani 0.0353(7) 2 1 d
C8 C 0.1327(2) 0.27825(11) 0.46668(9) Uani 0.0276(6) 2 1 d
C9 C 0.63830(18) 0.21943(10) 0.07707(10) Uani 0.0231(5) 2 1 d
C10 C 0.7934(2) 0.18724(14) 0.12118(13) Uani 0.0419(8) 2 1 d
C11 C 0.5796(2) 0.15300(11) 0.05603(12) Uani 0.0336(7) 2 1 d
C12 C 0.3241(2) 0.32269(10) 0.05639(10) Uani 0.0248(5) 2 1 d
C13 C 0.2405(2) 0.40101(11) 0.07047(12) Uani 0.0355(7) 2 1 d
C14 C 0.1875(2) 0.27387(12) 0.05498(12) Uani 0.0337(7) 2 1 d
C15 C 0.1705(2) 0.10518(10) 0.43773(11) Uani 0.0348(6) 2 1 d
C16 C 0.3280(3) 0.08656(15) 0.47999(13) Uani 0.0606(9) 2 1 d
C17 C 0.1410(3) 0.03599(12) 0.41112(14) Uani 0.0582(9) 2 1 d
C18 C -0.04674(18) 0.22189(10) 0.33073(10) Uani 0.0258(6) 2 1 d
C19 C -0.0666(2) 0.30603(12) 0.27199(12) Uani 0.0378(7) 2 1 d
C20 C -0.1846(2) 0.21464(13) 0.40144(12) Uani 0.0394(7) 2 1 d
C21 C 0.54862(19) 0.14060(10) 0.29485(10) Uani 0.0236(5) 2 1 d
C22 C 0.2690(2) 0.13959(10) 0.22066(10) Uani 0.0262(6) 2 1 d
P3 P 0.97356(4) 0.62577(2) 0.26623(2) Uani 0.01516(11) 2 1 d
P4 P 0.72517(5) 0.85770(2) 0.21816(3) Uani 0.02097(13) 2 1 d
N3 N 0.83128(15) 0.57472(8) 0.33768(8) Uani 0.0195(4) 2 1 d
N4 N 0.57970(16) 0.84236(9) 0.29921(9) Uani 0.0261(5) 2 1 d
O3 O 0.60456(15) 0.69778(8) 0.12517(8) Uani 0.0327(5) 2 1 d
O4 O 1.11128(16) 0.79918(8) 0.09427(8) Uani 0.0382(5) 2 1 d
C23 C 0.69862(17) 0.70724(9) 0.31931(9) Uani 0.0185(5) 2 1 d
C24 C 0.70814(17) 0.62726(10) 0.36664(9) Uani 0.0195(5) 2 1 d
C25 C 0.60430(18) 0.60190(11) 0.43848(9) Uani 0.0249(5) 2 1 d
C26 C 0.49062(19) 0.65861(12) 0.46363(10) Uani 0.0290(6) 2 1 d
C27 C 0.47948(19) 0.73854(12) 0.41965(10) Uani 0.0274(6) 2 1 d
C28 C 0.58352(17) 0.76253(10) 0.34722(9) Uani 0.0215(5) 2 1 d
C29 C 0.8701(2) 0.49295(10) 0.38754(11) Uani 0.0291(6) 2 1 d
C30 C 0.4697(2) 0.90547(12) 0.32382(12) Uani 0.0366(7) 2 1 d
C31 C 1.05148(18) 0.55747(9) 0.20618(9) Uani 0.0202(5) 2 1 d
C32 C 0.9052(2) 0.52600(11) 0.18605(12) Uani 0.0322(7) 2 1 d
C33 C 1.1607(2) 0.59655(11) 0.12977(11) Uani 0.0327(6) 2 1 d
C34 C 1.15246(17) 0.61979(10) 0.32055(9) Uani 0.0211(5) 2 1 d
C35 C 1.0892(2) 0.64749(11) 0.39332(10) Uani 0.0271(6) 2 1 d
C36 C 1.2932(2) 0.66688(15) 0.27062(11) Uani 0.0405(8) 2 1 d
C37 C 0.60585(19) 0.92063(10) 0.13482(11) Uani 0.0285(6) 2 1 d
C38 C 0.4317(2) 0.89336(12) 0.14395(11) Uani 0.0337(6) 2 1 d
C39 C 0.7029(2) 0.91988(12) 0.05480(11) Uani 0.0349(6) 2 1 d
C40 C 0.8493(2) 0.92894(11) 0.23276(13) Uani 0.0343(7) 2 1 d
C41 C 0.9434(3) 0.88785(14) 0.30543(16) Uani 0.0527(10) 2 1 d
C42 C 0.9683(2) 0.96808(12) 0.15917(15) Uani 0.0442(8) 2 1 d
C43 C 0.69217(19) 0.71410(10) 0.16025(9) Uani 0.0218(5) 2 1 d
C44 C 1.0023(2) 0.77565(10) 0.14258(10) Uani 0.0250(5) 2 1 d
H1c3 H 0.590348 0.465776 0.191558 Uiso 0.0266 2 1 d
H1c4 H 0.475092 0.487368 0.312679 Uiso 0.0291 2 1 d
H1c5 H 0.29764 0.399428 0.404792 Uiso 0.0273 2 1 d
H1c7 H 0.6818 0.380259 0.03659 Uiso 0.0423 2 1 d
H2c7 H 0.599995 0.449499 0.071626 Uiso 0.0423 2 1 d
H3c7 H 0.765906 0.397093 0.101254 Uiso 0.0423 2 1 d
H1c8 H 0.074149 0.233155 0.497324 Uiso 0.0331 2 1 d
H2c8 H 0.216974 0.283416 0.49594 Uiso 0.0331 2 1 d
H3c8 H 0.053868 0.325956 0.456115 Uiso 0.0331 2 1 d
H1c9 H 0.669727 0.260161 0.028571 Uiso 0.0277 2 1 d
H1c10 H 0.822352 0.227959 0.139211 Uiso 0.0503 2 1 d
H2c10 H 0.769215 0.141433 0.16604 Uiso 0.0503 2 1 d
H3c10 H 0.886107 0.172068 0.086065 Uiso 0.0503 2 1 d
H1c11 H 0.492255 0.17518 0.022001 Uiso 0.0403 2 1 d
H2c11 H 0.672807 0.127461 0.029035 Uiso 0.0403 2 1 d
H3c11 H 0.536501 0.114387 0.103757 Uiso 0.0403 2 1 d
H1c12 H 0.392702 0.332722 0.005851 Uiso 0.0297 2 1 d
H1c13 H 0.325655 0.434249 0.066513 Uiso 0.0426 2 1 d
H2c13 H 0.165443 0.428246 0.031238 Uiso 0.0426 2 1 d
H3c13 H 0.178038 0.389748 0.122509 Uiso 0.0426 2 1 d
H1c14 H 0.239026 0.226418 0.042164 Uiso 0.0404 2 1 d
H2c14 H 0.121983 0.259202 0.106254 Uiso 0.0404 2 1 d
H3c14 H 0.115418 0.305234 0.015646 Uiso 0.0404 2 1 d
H1c15 H 0.077556 0.11305 0.476338 Uiso 0.0418 2 1 d
H1c16 H 0.35291 0.134483 0.487003 Uiso 0.0727 2 1 d
H2c16 H 0.308719 0.04714 0.530973 Uiso 0.0727 2 1 d
H3c16 H 0.421474 0.066337 0.448595 Uiso 0.0727 2 1 d
H1c17 H 0.035125 0.048233 0.389761 Uiso 0.0698 2 1 d
H2c17 H 0.230387 0.028017 0.371029 Uiso 0.0698 2 1 d
H3c17 H 0.13884 -0.011836 0.455813 Uiso 0.0698 2 1 d
H1c18 H -0.064512 0.181468 0.309305 Uiso 0.031 2 1 d
H1c19 H 0.017545 0.309576 0.226821 Uiso 0.0454 2 1 d
H2c19 H -0.17672 0.317387 0.254869 Uiso 0.0454 2 1 d
H3c19 H -0.052994 0.344097 0.297294 Uiso 0.0454 2 1 d
H1c20 H -0.182003 0.159769 0.434096 Uiso 0.0472 2 1 d
H2c20 H -0.165514 0.246824 0.432169 Uiso 0.0472 2 1 d
H3c20 H -0.292749 0.232792 0.382409 Uiso 0.0472 2 1 d
H1c25 H 0.611479 0.546491 0.469724 Uiso 0.0298 2 1 d
H1c26 H 0.418172 0.641852 0.512691 Uiso 0.0347 2 1 d
H1c27 H 0.401687 0.777198 0.4383 Uiso 0.0329 2 1 d
H1c29 H 0.963595 0.466845 0.361218 Uiso 0.0349 2 1 d
H2c29 H 0.898924 0.493216 0.437249 Uiso 0.0349 2 1 d
H3c29 H 0.773566 0.46476 0.39712 Uiso 0.0349 2 1 d
H1c30 H 0.477245 0.95542 0.282121 Uiso 0.0439 2 1 d
H2c30 H 0.355477 0.893129 0.334602 Uiso 0.0439 2 1 d
H3c30 H 0.503994 0.909491 0.370964 Uiso 0.0439 2 1 d
H1c31 H 1.120335 0.513644 0.238352 Uiso 0.0242 2 1 d
H1c32 H 0.838565 0.499683 0.234274 Uiso 0.0387 2 1 d
H2c32 H 0.836183 0.569869 0.154024 Uiso 0.0387 2 1 d
H3c32 H 0.949055 0.488717 0.157231 Uiso 0.0387 2 1 d
H1c33 H 1.255313 0.614158 0.142465 Uiso 0.0393 2 1 d
H2c33 H 1.200335 0.558496 0.101429 Uiso 0.0393 2 1 d
H3c33 H 1.095229 0.641626 0.097246 Uiso 0.0393 2 1 d
H1c34 H 1.200008 0.56469 0.336007 Uiso 0.0253 2 1 d
H1c35 H 1.006547 0.61451 0.427084 Uiso 0.0325 2 1 d
H2c35 H 1.182077 0.643257 0.422052 Uiso 0.0325 2 1 d
H3c35 H 1.039132 0.702148 0.376612 Uiso 0.0325 2 1 d
H1c36 H 1.339556 0.645996 0.227589 Uiso 0.0486 2 1 d
H2c36 H 1.249418 0.722088 0.249627 Uiso 0.0486 2 1 d
H3c36 H 1.379804 0.662461 0.302939 Uiso 0.0486 2 1 d
H1c37 H 0.59094 0.974583 0.136667 Uiso 0.0342 2 1 d
H1c38 H 0.366272 0.900935 0.191265 Uiso 0.0404 2 1 d
H2c38 H 0.375164 0.924294 0.09861 Uiso 0.0404 2 1 d
H3c38 H 0.444597 0.837766 0.1477 Uiso 0.0404 2 1 d
H1c39 H 0.806027 0.942824 0.047287 Uiso 0.0419 2 1 d
H2c39 H 0.728236 0.865774 0.0534 Uiso 0.0419 2 1 d
H3c39 H 0.635684 0.950585 0.01319 Uiso 0.0419 2 1 d
H1c40 H 0.770708 0.972542 0.241865 Uiso 0.0411 2 1 d
H1c41 H 0.867702 0.859375 0.348693 Uiso 0.0632 2 1 d
H2c41 H 1.035757 0.851001 0.292787 Uiso 0.0632 2 1 d
H3c41 H 0.985789 0.927373 0.320457 Uiso 0.0632 2 1 d
H1c42 H 0.903602 0.997764 0.116285 Uiso 0.0531 2 1 d
H2c42 H 1.029414 1.003589 0.171274 Uiso 0.0531 2 1 d
H3c42 H 1.046282 0.927405 0.143889 Uiso 0.0531 2 1 d

loop_
_atom_site_aniso_label
_atom_site_aniso_type_symbol
_atom_site_aniso_U_11
_atom_site_aniso_U_22
_atom_site_aniso_U_33
_atom_site_aniso_U_12
_atom_site_aniso_U_13
_atom_site_aniso_U_23
Co2 Co 0.01641(9) 0.01465(10) 0.01778(10) -0.00006(7) -0.00198(7) -0.00322(8)
Co1 Co 0.01747(9) 0.01744(10) 0.01798(10) -0.00476(7) 0.00071(7) -0.00638(8)
P1 P 0.01825(16) 0.01790(18) 0.01717(18) -0.00466(13) 0.00051(13) -0.00653(15)
P2 P 0.01671(16) 0.01651(18) 0.01965(19) -0.00010(13) 0.00119(13) -0.00372(15)
O1 O 0.0271(6) 0.0366(8) 0.0421(8) 0.0064(5) -0.0069(5) -0.0058(6)
O2 O 0.0575(9) 0.0445(9) 0.0465(9) -0.0295(7) -0.0044(7) -0.0184(7)
N1 N 0.0276(6) 0.0222(7) 0.0210(7) -0.0125(5) 0.0044(5) -0.0087(5)
N2 N 0.0220(6) 0.0269(7) 0.0156(6) -0.0022(5) -0.0003(5) -0.0087(5)
C1 C 0.0166(6) 0.0183(7) 0.0184(7) -0.0012(5) -0.0042(5) -0.0062(6)
C2 C 0.0174(6) 0.0186(7) 0.0206(7) -0.0023(5) -0.0040(5) -0.0068(6)
C3 C 0.0187(6) 0.0187(7) 0.0307(8) -0.0033(5) -0.0059(6) -0.0079(6)
C4 C 0.0200(7) 0.0232(8) 0.0357(9) 0.0017(6) -0.0112(6) -0.0155(7)
C5 C 0.0206(6) 0.0282(8) 0.0239(8) 0.0042(6) -0.0080(6) -0.0148(7)
C6 C 0.0168(6) 0.0222(7) 0.0175(7) 0.0017(5) -0.0064(5) -0.0063(6)
C7 C 0.0458(10) 0.0337(10) 0.0284(9) -0.0224(8) 0.0113(8) -0.0115(8)
C8 C 0.0284(8) 0.0356(10) 0.0183(8) -0.0006(7) -0.0008(6) -0.0104(7)
C9 C 0.0213(7) 0.0238(8) 0.0229(8) -0.0048(6) 0.0047(6) -0.0082(6)
C10 C 0.0197(7) 0.0610(14) 0.0513(13) 0.0026(8) -0.0008(8) -0.0309(11)
C11 C 0.0307(8) 0.0298(9) 0.0440(11) -0.0031(7) 0.0031(8) -0.0203(9)
C12 C 0.0261(7) 0.0266(8) 0.0200(8) -0.0024(6) -0.0028(6) -0.0053(6)
C13 C 0.0398(10) 0.0276(9) 0.0330(10) 0.0056(7) -0.0072(8) -0.0044(8)
C14 C 0.0282(8) 0.0414(11) 0.0335(10) -0.0052(7) -0.0096(7) -0.0109(9)
C15 C 0.0386(9) 0.0218(8) 0.0272(9) 0.0053(7) 0.0144(7) 0.0019(7)
C16 C 0.0515(13) 0.0566(15) 0.0357(12) 0.0252(11) 0.0023(10) 0.0180(11)
C17 C 0.0893(18) 0.0186(9) 0.0475(14) -0.0100(10) 0.0421(13) -0.0073(9)
C18 C 0.0174(6) 0.0285(9) 0.0356(9) -0.0030(6) 0.0011(6) -0.0170(7)
C19 C 0.0232(8) 0.0436(11) 0.0406(11) 0.0094(7) -0.0092(7) -0.0087(9)
C20 C 0.0207(8) 0.0494(12) 0.0474(12) -0.0041(8) 0.0076(7) -0.0198(10)
C21 C 0.0231(7) 0.0219(8) 0.0255(8) -0.0024(6) -0.0005(6) -0.0082(6)
C22 C 0.0299(8) 0.0257(8) 0.0239(8) -0.0107(6) 0.0014(6) -0.0073(7)
P3 P 0.01405(15) 0.01444(17) 0.01721(17) -0.00117(12) -0.00388(12) -0.00446(14)
P4 P 0.01793(16) 0.01630(19) 0.0298(2) 0.00154(13) -0.00682(15) -0.00838(16)
N3 N 0.0171(5) 0.0165(6) 0.0215(6) -0.0021(4) -0.0036(5) -0.0005(5)
N4 N 0.0226(6) 0.0268(7) 0.0302(7) 0.0060(5) -0.0037(5) -0.0148(6)
O3 O 0.0305(6) 0.0443(8) 0.0287(6) -0.0054(5) -0.0097(5) -0.0152(6)
O4 O 0.0361(7) 0.0284(7) 0.0417(8) -0.0092(5) 0.0134(6) -0.0058(6)
C23 C 0.0133(6) 0.0257(8) 0.0178(7) -0.0017(5) -0.0033(5) -0.0078(6)
C24 C 0.0132(6) 0.0263(8) 0.0186(7) -0.0033(5) -0.0047(5) -0.0045(6)
C25 C 0.0188(6) 0.0343(9) 0.0185(7) -0.0075(6) -0.0040(5) -0.0013(7)
C26 C 0.0166(6) 0.0532(12) 0.0188(7) -0.0093(7) -0.0005(6) -0.0118(8)
C27 C 0.0149(6) 0.0462(11) 0.0255(8) 0.0009(6) -0.0027(6) -0.0188(8)
C28 C 0.0144(6) 0.0296(8) 0.0231(8) 0.0011(5) -0.0055(5) -0.0117(7)
C29 C 0.0269(8) 0.0213(8) 0.0309(9) -0.0029(6) -0.0052(7) 0.0039(7)
C30 C 0.0290(8) 0.0366(11) 0.0476(12) 0.0111(7) -0.0064(8) -0.0242(9)
C31 C 0.0219(6) 0.0165(7) 0.0232(8) 0.0006(5) -0.0064(6) -0.0072(6)
C32 C 0.0319(8) 0.0292(9) 0.0456(11) -0.0003(7) -0.0140(8) -0.0221(9)
C33 C 0.0458(10) 0.0274(9) 0.0267(9) -0.0056(8) 0.0033(8) -0.0137(7)
C34 C 0.0164(6) 0.0243(8) 0.0249(8) 0.0004(5) -0.0070(5) -0.0097(6)
C35 C 0.0240(7) 0.0380(10) 0.0225(8) -0.0024(7) -0.0081(6) -0.0115(7)
C36 C 0.0277(8) 0.0716(15) 0.0299(10) -0.0239(9) -0.0020(7) -0.0181(10)
C37 C 0.0230(7) 0.0176(8) 0.0395(10) 0.0005(6) -0.0098(7) 0.0002(7)
C38 C 0.0217(7) 0.0373(10) 0.0357(10) 0.0002(7) -0.0107(7) -0.0012(8)
C39 C 0.0293(8) 0.0326(10) 0.0324(10) -0.0046(7) -0.0085(7) 0.0069(8)
C40 C 0.0277(8) 0.0241(9) 0.0600(13) 0.0013(6) -0.0134(8) -0.0233(9)
C41 C 0.0519(13) 0.0482(14) 0.0783(17) 0.0009(10) -0.0340(12) -0.0376(13)
C42 C 0.0278(9) 0.0292(10) 0.0824(16) -0.0087(7) -0.0061(9) -0.0239(11)
C43 C 0.0228(7) 0.0221(8) 0.0190(7) -0.0010(6) -0.0036(6) -0.0045(6)
C44 C 0.0272(7) 0.0166(7) 0.0287(9) -0.0016(6) 0.0000(6) -0.0056(6)

loop_
_atom_type_symbol
_atom_type_scat_dispersion_real
_atom_type_scat_dispersion_imag
_atom_type_scat_source
C 0.0033 0.0016 'International Tables Vol C tables 4.2.6.8 and 6.1.1.1'
H 0.0000 0.0000 'International Tables Vol C tables 4.2.6.8 and 6.1.1.1'
Co 0.3494 0.9721 'International Tables Vol C tables 4.2.6.8 and 6.1.1.1'
N 0.0061 0.0033 'International Tables Vol C tables 4.2.6.8 and 6.1.1.1'
O 0.0106 0.0060 'International Tables Vol C tables 4.2.6.8 and 6.1.1.1'
P 0.1023 0.0942 'International Tables Vol C tables 4.2.6.8 and 6.1.1.1'

loop_
_geom_angle_atom_site_label_1
_geom_angle_atom_site_label_2
_geom_angle_atom_site_label_3
_geom_angle
P3 Co2 P4 148.99(2)
P3 Co2 C23 79.78(4)
P3 Co2 C43 102.66(5)
P3 Co2 C44 94.00(5)
P4 Co2 C23 81.66(5)
P4 Co2 C43 103.94(5)
P4 Co2 C44 93.62(6)
C23 Co2 C43 96.47(7)
C23 Co2 C44 157.25(8)
C43 Co2 C44 106.26(8)
P1 Co1 P2 147.686(17)
P1 Co1 C1 80.01(4)
P1 Co1 C21 104.06(5)
P1 Co1 C22 94.56(5)
P2 Co1 C1 80.56(4)
P2 Co1 C21 104.54(5)
P2 Co1 C22 92.14(6)
C1 Co1 C21 99.94(8)
C1 Co1 C22 154.76(7)
C21 Co1 C22 105.28(8)
Co1 P1 N1 104.71(5)
Co1 P1 C9 119.66(5)
Co1 P1 C12 120.51(5)
N1 P1 C9 102.99(7)
N1 P1 C12 104.63(7)
C9 P1 C12 102.18(8)
Co1 P2 N2 105.58(4)
Co1 P2 C15 118.90(6)
Co1 P2 C18 116.18(6)
N2 P2 C15 104.15(8)
N2 P2 C18 107.47(8)
C15 P2 C18 103.53(8)
P1 N1 C2 112.47(10)
P1 N1 C7 125.29(14)
C2 N1 C7 119.61(16)
P2 N2 C6 113.39(12)
P2 N2 C8 126.23(12)
C6 N2 C8 119.88(16)
Co1 C1 C2 121.51(12)
Co1 C1 C6 121.54(11)
C2 C1 C6 116.79(16)
N1 C2 C1 115.06(16)
N1 C2 C3 122.66(13)
C1 C2 C3 122.29(15)
C2 C3 C4 118.91(14)
C2 C3 H1c3 120.55
C4 C3 H1c3 120.55
C3 C4 C5 120.98(18)
C3 C4 H1c4 119.51
C5 C4 H1c4 119.51
C4 C5 C6 119.08(16)
C4 C5 H1c5 120.46
C6 C5 H1c5 120.46
N2 C6 C1 115.59(16)
N2 C6 C5 122.50(15)
C1 C6 C5 121.91(13)
N1 C7 H1c7 109.47
N1 C7 H2c7 109.47
N1 C7 H3c7 109.47
H1c7 C7 H2c7 109.47
H1c7 C7 H3c7 109.47
H2c7 C7 H3c7 109.47
N2 C8 H1c8 109.47
N2 C8 H2c8 109.47
N2 C8 H3c8 109.47
H1c8 C8 H2c8 109.47
H1c8 C8 H3c8 109.47
H2c8 C8 H3c8 109.47
P1 C9 C10 112.19(14)
P1 C9 C11 112.02(11)
P1 C9 H1c9 105.96
C10 C9 C11 110.04(15)
C10 C9 H1c9 108.11
C11 C9 H1c9 108.29
C9 C10 H1c10 109.47
C9 C10 H2c10 109.47
C9 C10 H3c10 109.47
H1c10 C10 H2c10 109.47
H1c10 C10 H3c10 109.47
H2c10 C10 H3c10 109.47
C9 C11 H1c11 109.47
C9 C11 H2c11 109.47
C9 C11 H3c11 109.47
H1c11 C11 H2c11 109.47
H1c11 C11 H3c11 109.47
H2c11 C11 H3c11 109.47
P1 C12 C13 109.85(14)
P1 C12 C14 113.15(11)
P1 C12 H1c12 106.51
C13 C12 C14 108.99(14)
C13 C12 H1c12 110.88
C14 C12 H1c12 107.42
C12 C13 H1c13 109.47
C12 C13 H2c13 109.47
C12 C13 H3c13 109.47
H1c13 C13 H2c13 109.47
H1c13 C13 H3c13 109.47
H2c13 C13 H3c13 109.47
C12 C14 H1c14 109.47
C12 C14 H2c14 109.47
C12 C14 H3c14 109.47
H1c14 C14 H2c14 109.47
H1c14 C14 H3c14 109.47
H2c14 C14 H3c14 109.47
P2 C15 C16 112.06(14)
P2 C15 C17 110.30(14)
P2 C15 H1c15 108.18
C16 C15 C17 112.47(18)
C16 C15 H1c15 105.81
C17 C15 H1c15 107.74
C15 C16 H1c16 109.47
C15 C16 H2c16 109.47
C15 C16 H3c16 109.47
H1c16 C16 H2c16 109.47
H1c16 C16 H3c16 109.47
H2c16 C16 H3c16 109.47
C15 C17 H1c17 109.47
C15 C17 H2c17 109.47
C15 C17 H3c17 109.47
H1c17 C17 H2c17 109.47
H1c17 C17 H3c17 109.47
H2c17 C17 H3c17 109.47
P2 C18 C19 108.22(11)
P2 C18 C20 117.02(13)
P2 C18 H1c18 105.24
C19 C18 C20 109.88(14)
C19 C18 H1c18 113.06
C20 C18 H1c18 103.41
C18 C19 H1c19 109.47
C18 C19 H2c19 109.47
C18 C19 H3c19 109.47
H1c19 C19 H2c19 109.47
H1c19 C19 H3c19 109.47
H2c19 C19 H3c19 109.47
C18 C20 H1c20 109.47
C18 C20 H2c20 109.47
C18 C20 H3c20 109.47
H1c20 C20 H2c20 109.47
H1c20 C20 H3c20 109.47
H2c20 C20 H3c20 109.47
Co1 C21 O1 175.12(18)
Co1 C22 O2 177.95(14)
Co2 P3 N3 104.21(4)
Co2 P3 C31 119.23(5)
Co2 P3 C34 120.53(6)
N3 P3 C31 103.12(7)
N3 P3 C34 103.52(7)
C31 P3 C34 103.82(7)
Co2 P4 N4 105.71(5)
Co2 P4 C37 116.04(7)
Co2 P4 C40 122.99(6)
N4 P4 C37 104.56(7)
N4 P4 C40 102.37(9)
C37 P4 C40 103.02(8)
P3 N3 C24 111.11(10)
P3 N3 C29 123.31(10)
C24 N3 C29 119.94(12)
P4 N4 C28 114.05(11)
P4 N4 C30 124.73(11)
C28 N4 C30 120.92(13)
Co2 C23 C24 120.98(12)
Co2 C23 C28 121.30(10)
C24 C23 C28 117.59(13)
N3 C24 C23 115.32(12)
N3 C24 C25 122.66(13)
C23 C24 C25 122.00(15)
C24 C25 C26 118.55(15)
C24 C25 H1c25 120.73
C26 C25 H1c25 120.73
C25 C26 C27 121.42(14)
C25 C26 H1c26 119.29
C27 C26 H1c26 119.29
C26 C27 C28 119.06(16)
C26 C27 H1c27 120.47
C28 C27 H1c27 120.47
N4 C28 C23 116.13(13)
N4 C28 C27 122.52(15)
C23 C28 C27 121.35(14)
N3 C29 H1c29 109.47
N3 C29 H2c29 109.47
N3 C29 H3c29 109.47
H1c29 C29 H2c29 109.47
H1c29 C29 H3c29 109.47
H2c29 C29 H3c29 109.47
N4 C30 H1c30 109.47
N4 C30 H2c30 109.47
N4 C30 H3c30 109.47
H1c30 C30 H2c30 109.47
H1c30 C30 H3c30 109.47
H2c30 C30 H3c30 109.47
P3 C31 C32 111.12(11)
P3 C31 C33 112.56(12)
P3 C31 H1c31 106.14
C32 C31 C33 109.40(15)
C32 C31 H1c31 109.51
C33 C31 H1c31 107.97
C31 C32 H1c32 109.47
C31 C32 H2c32 109.47
C31 C32 H3c32 109.47
H1c32 C32 H2c32 109.47
H1c32 C32 H3c32 109.47
H2c32 C32 H3c32 109.47
C31 C33 H1c33 109.47
C31 C33 H2c33 109.47
C31 C33 H3c33 109.47
H1c33 C33 H2c33 109.47
H1c33 C33 H3c33 109.47
H2c33 C33 H3c33 109.47
P3 C34 C35 109.65(10)
P3 C34 C36 114.02(12)
P3 C34 H1c34 106.28
C35 C34 C36 109.74(17)
C35 C34 H1c34 110.86
C36 C34 H1c34 106.2
C34 C35 H1c35 109.47
C34 C35 H2c35 109.47
C34 C35 H3c35 109.47
H1c35 C35 H2c35 109.47
H1c35 C35 H3c35 109.47
H2c35 C35 H3c35 109.47
C34 C36 H1c36 109.47
C34 C36 H2c36 109.47
C34 C36 H3c36 109.47
H1c36 C36 H2c36 109.47
H1c36 C36 H3c36 109.47
H2c36 C36 H3c36 109.47
P4 C37 C38 110.82(11)
P4 C37 C39 111.46(11)
P4 C37 H1c37 107.47
C38 C37 C39 110.36(18)
C38 C37 H1c37 108.63
C39 C37 H1c37 107.96
C37 C38 H1c38 109.47
C37 C38 H2c38 109.47
C37 C38 H3c38 109.47
H1c38 C38 H2c38 109.47
H1c38 C38 H3c38 109.47
H2c38 C38 H3c38 109.47
C37 C39 H1c39 109.47
C37 C39 H2c39 109.47
C37 C39 H3c39 109.47
H1c39 C39 H2c39 109.47
H1c39 C39 H3c39 109.47
H2c39 C39 H3c39 109.47
P4 C40 C41 109.57(14)
P4 C40 C42 114.09(18)
P4 C40 H1c40 107.01
C41 C40 C42 111.79(16)
C41 C40 H1c40 109.54
C42 C40 H1c40 104.55
C40 C41 H1c41 109.47
C40 C41 H2c41 109.47
C40 C41 H3c41 109.47
H1c41 C41 H2c41 109.47
H1c41 C41 H3c41 109.47
H2c41 C41 H3c41 109.47
C40 C42 H1c42 109.47
C40 C42 H2c42 109.47
C40 C42 H3c42 109.47
H1c42 C42 H2c42 109.47
H1c42 C42 H3c42 109.47
H2c42 C42 H3c42 109.47
Co2 C43 O3 178.49(13)
Co2 C44 O4 177.73(18)

loop_
_geom_bond_atom_site_label_1
_geom_bond_atom_site_label_2
_geom_bond_distance
Co2 P3 2.1612(5)
Co2 P4 2.1642(5)
Co2 C23 1.9911(14)
Co2 C43 1.7917(19)
Co2 C44 1.7487(16)
Co1 P1 2.1710(5)
Co1 P2 2.1740(5)
Co1 C1 1.9979(18)
Co1 C21 1.7993(15)
Co1 C22 1.743(2)
P1 N1 1.6924(17)
P1 C9 1.8444(17)
P1 C12 1.8626(17)
P2 N2 1.6855(17)
P2 C15 1.8384(16)
P2 C18 1.8519(16)
O1 C21 1.1491(19)
O2 C22 1.151(3)
N1 C2 1.404(2)
N1 C7 1.455(2)
N2 C6 1.4035(19)
N2 C8 1.456(2)
C1 C2 1.4008(19)
C1 C6 1.401(2)
C2 C3 1.395(3)
C3 C4 1.383(3)
C3 H1c3 0.96
C4 C5 1.387(2)
C4 H1c4 0.96
C5 C6 1.398(3)
C5 H1c5 0.96
C7 H1c7 0.96
C7 H2c7 0.96
C7 H3c7 0.96
C8 H1c8 0.96
C8 H2c8 0.96
C8 H3c8 0.96
C9 C10 1.525(3)
C9 C11 1.519(3)
C9 H1c9 0.96
C10 H1c10 0.96
C10 H2c10 0.96
C10 H3c10 0.96
C11 H1c11 0.96
C11 H2c11 0.96
C11 H3c11 0.96
C12 C13 1.527(3)
C12 C14 1.524(3)
C12 H1c12 0.96
C13 H1c13 0.96
C13 H2c13 0.96
C13 H3c13 0.96
C14 H1c14 0.96
C14 H2c14 0.96
C14 H3c14 0.96
C15 C16 1.526(3)
C15 C17 1.525(3)
C15 H1c15 0.96
C16 H1c16 0.96
C16 H2c16 0.96
C16 H3c16 0.96
C17 H1c17 0.96
C17 H2c17 0.96
C17 H3c17 0.96
C18 C19 1.525(2)
C18 C20 1.530(2)
C18 H1c18 0.96
C19 H1c19 0.96
C19 H2c19 0.96
C19 H3c19 0.96
C20 H1c20 0.96
C20 H2c20 0.96
C20 H3c20 0.96
P3 N3 1.6993(12)
P3 C31 1.8499(18)
P3 C34 1.8464(17)
P4 N4 1.6889(14)
P4 C37 1.8573(17)
P4 C40 1.848(2)
N3 C24 1.407(2)
N3 C29 1.4526(19)
N4 C28 1.399(2)
N4 C30 1.455(3)
O3 C43 1.149(2)
O4 C44 1.156(2)
C23 C24 1.396(2)
C23 C28 1.399(2)
C24 C25 1.398(2)
C25 C26 1.388(3)
C25 H1c25 0.96
C26 C27 1.380(3)
C26 H1c26 0.96
C27 C28 1.404(2)
C27 H1c27 0.96
C29 H1c29 0.96
C29 H2c29 0.96
C29 H3c29 0.96
C30 H1c30 0.96
C30 H2c30 0.96
C30 H3c30 0.96
C31 C32 1.530(3)
C31 C33 1.523(2)
C31 H1c31 0.96
C32 H1c32 0.96
C32 H2c32 0.96
C32 H3c32 0.96
C33 H1c33 0.96
C33 H2c33 0.96
C33 H3c33 0.96
C34 C35 1.526(3)
C34 C36 1.512(2)
C34 H1c34 0.96
C35 H1c35 0.96
C35 H2c35 0.96
C35 H3c35 0.96
C36 H1c36 0.96
C36 H2c36 0.96
C36 H3c36 0.96
C37 C38 1.532(2)
C37 C39 1.521(3)
C37 H1c37 0.96
C38 H1c38 0.96
C38 H2c38 0.96
C38 H3c38 0.96
C39 H1c39 0.96
C39 H2c39 0.96
C39 H3c39 0.96
C40 C41 1.528(3)
C40 C42 1.534(3)
C40 H1c40 0.96
C41 H1c41 0.96
C41 H2c41 0.96
C41 H3c41 0.96
C42 H1c42 0.96
C42 H2c42 0.96
C42 H3c42 0.96
